data_7701689
loop_
_publ_author_name
'Chen, Xiao'
'Gamer, Michael T.'
'Roesky, Peter W.'

_publ_section_title
;
 Synthesis and structural characterization of arsinoamides - early
 transition metal (Zr and Hf) and main group metal (Al, In, Sn, and Pb)
 complexes.
;
_journal_issue 40
_journal_name_full 'Dalton transactions (Cambridge, England : 2003)'
_journal_page_first 15207
_journal_page_last 15211
_journal_paper_doi 10.1039/c9dt03472b
_journal_volume 48
_journal_year 2019
_chemical_formula_moiety 'C24 H27 As Cl3 In N, C16 H32 Li O4'
_chemical_formula_sum 'C40 H59 As Cl3 In Li N O4'
_chemical_formula_weight 920.91
_space_group_crystal_system monoclinic
_space_group_IT_number 14
_space_group_name_Hall '-P 2yn'
_space_group_name_H-M_alt 'P 1 21/n 1'
_atom_sites_solution_hydrogens geom
_atom_sites_solution_primary dual
_audit_creation_date 2019-07-24
_audit_creation_method
;
Olex2 1.2
(compiled 2018.05.29 svn.r3508 for OlexSys, GUI svn.r5506)
;
_audit_update_record
;
2019-08-26 deposited with the CCDC.	2019-09-16 downloaded from the CCDC.
;
_cell_angle_alpha 90
_cell_angle_beta 95.307(4)
_cell_angle_gamma 90
_cell_formula_units_Z 4
_cell_length_a 15.2723(8)
_cell_length_b 13.4957(5)
_cell_length_c 20.3619(11)
_cell_measurement_reflns_used 37803
_cell_measurement_temperature 100
_cell_measurement_theta_max 33.53
_cell_measurement_theta_min 1.82
_cell_volume 4178.8(4)
_computing_cell_refinement
;
X-Area Recipe 1.33.0.0 (STOE, 2015)
PLATON (A.L.Spek, 2009)
;
_computing_data_collection 'X-Area Pilatus3_SV 1.31.150.0 (STOE, 2018)'
_computing_data_reduction
;
X-Area Integrate 1.73.1.0 (STOE, 2018)
X-Area LANA 1.73.2.0 (STOE, 2018)
PLATON (A.L.Spek, 2009)
;
_computing_molecular_graphics 'Diamond 4, Olex2 (Dolomanov et al., 2009)'
_computing_publication_material
;
STOE & Cie GmbH, X-Area, software package for collecting single-crystal or
multi-domain crystal data on STOE area-detector diffractometers, for image 
processing, for the correction and scaling of reflection intensities and 
for outlier rejection, version 1.84, Darmstadt 2018
MS Word (Microsoft)
Olex2 (Dolomanov et al., 2009)
;
_computing_structure_refinement 'SHELXL-2018/3 (Sheldrick, 2015)'
_computing_structure_solution 'SHELXS-2018/3 (Sheldrick, 2015)'
_diffrn_ambient_temperature 100
_diffrn_detector Pilatus200K
_diffrn_detector_area_resol_mean 5.81
_diffrn_detector_type 'DECTRIS PILATUS 200K'
_diffrn_measured_fraction_theta_full 0.995
_diffrn_measured_fraction_theta_max 0.837
_diffrn_measurement_details
;
 279 frames, detector distance = 40 mm
;
_diffrn_measurement_device 'Eulerian 4-circle diffractometer'
_diffrn_measurement_device_type 'STOE STADIVARI'
_diffrn_measurement_method 'rotation method, \w scans'
_diffrn_radiation_collimation '0.5 mm diameter, monocapillary'
_diffrn_radiation_monochromator 'plane graphite'
_diffrn_radiation_polarisn_norm 0
_diffrn_radiation_probe x-ray
_diffrn_radiation_type MoK\a
_diffrn_radiation_wavelength 0.71073
_diffrn_reflns_av_R_equivalents 0.0351
_diffrn_reflns_av_unetI/netI 0.0488
_diffrn_reflns_Laue_measured_fraction_full 0.995
_diffrn_reflns_Laue_measured_fraction_max 0.837
_diffrn_reflns_limit_h_max 23
_diffrn_reflns_limit_h_min -17
_diffrn_reflns_limit_k_max 14
_diffrn_reflns_limit_k_min -20
_diffrn_reflns_limit_l_max 31
_diffrn_reflns_limit_l_min -21
_diffrn_reflns_number 27310
_diffrn_reflns_point_group_measured_fraction_full 0.995
_diffrn_reflns_point_group_measured_fraction_max 0.837
_diffrn_reflns_theta_full 25.242
_diffrn_reflns_theta_max 33.908
_diffrn_reflns_theta_min 1.813
_diffrn_source 'Mo Genix 3D HF'
_diffrn_source_current 1.000
_diffrn_source_power 0.050
_diffrn_source_voltage 50
_exptl_absorpt_coefficient_mu 1.583
_exptl_absorpt_correction_T_max 0.6621
_exptl_absorpt_correction_T_min 0.3715
_exptl_absorpt_correction_type multi-scan
_exptl_absorpt_process_details
;
STOE X-Red32, absorption correction by Gaussian integration, analogous to
P. Coppens, "The Evaluation of Absorption and Extinction in Single-Crystal
Structure Analysis", published in: F. R. Ahmed (Editor), "Crystallographic
Computing", Munksgaard, Copenhagen (1970), 255 - 270.
Afterwards scaling of reflection intensities was performed within STOE LANA.
J. Koziskova, F. Hahn, J. Richter, J. Kozisek, "Comparison of different
absorption corrections on the model structure of tetrakis(\m~2~-acetato)-
diaqua-di-copper(II)", Acta Chimica Slovaca, vol. 9, no. 2, 2016, pp. 136 - 140.
;
_exptl_crystal_colour colourless
_exptl_crystal_colour_primary colourless
_exptl_crystal_density_diffrn 1.464
_exptl_crystal_description irregular
_exptl_crystal_F_000 1896
_exptl_crystal_size_max 0.409
_exptl_crystal_size_mid 0.315
_exptl_crystal_size_min 0.22
_refine_diff_density_max 0.930
_refine_diff_density_min -1.500
_refine_diff_density_rms 0.131
_refine_ls_extinction_method none
_refine_ls_goodness_of_fit_ref 1.052
_refine_ls_hydrogen_treatment constr
_refine_ls_matrix_type full
_refine_ls_number_parameters 466
_refine_ls_number_reflns 14135
_refine_ls_number_restraints 0
_refine_ls_restrained_S_all 1.052
_refine_ls_R_factor_all 0.0706
_refine_ls_R_factor_gt 0.0415
_refine_ls_shift/su_max 0.002
_refine_ls_shift/su_mean 0.000
_refine_ls_structure_factor_coef Fsqd
_refine_ls_weighting_details 'w=1/[\s^2^(Fo^2^)+(0.0424P)^2^+7.6068P] where P=(Fo^2^+2Fc^2^)/3'
_refine_ls_weighting_scheme calc
_refine_ls_wR_factor_gt 0.0914
_refine_ls_wR_factor_ref 0.1060
_reflns_Friedel_coverage 0.000
_reflns_number_gt 10457
_reflns_number_total 14135
_reflns_threshold_expression 'I > 2\s(I)'
_cod_data_source_file c9dt03472b2.cif
_cod_data_source_block xcd250
_cod_database_code 7701689
_shelx_shelxl_version_number 2018/3
_shelx_space_group_comment
;
The symmetry employed for this shelxl refinement is uniquely defined
by the following loop, which should always be used as a source of
symmetry information in preference to the above space-group names.
They are only intended as comments.
;
_shelx_estimated_absorpt_t_max 0.722
_shelx_estimated_absorpt_t_min 0.564
_olex2_refinement_description
;
1. Fixed Uiso
 At 1.2 times of:
  All C(H) groups, All C(H,H) groups
 At 1.5 times of:
  All C(H,H,H) groups
2.a Secondary CH2 refined with riding coordinates:
 C25(H25A,H25B), C26(H26A,H26B), C27(H27A,H27B), C28(H28A,H28B), C29(H29A,
 H29B), C30(H30A,H30B), C31(H31A,H31B), C32(H32A,H32B), C33(H33A,H33B),
 C34(H34A,H34B), C35(H35A,H35B), C36(H36A,H36B), C37(H37A,H37B), C38(H38A,H38B),
  C39(H39A,H39B), C40(H40A,H40B)
2.b Aromatic/amide H refined with riding coordinates:
 C2(H2), C3(H3), C4(H4), C5(H5), C6(H6), C9(H9), C11(H11), C18(H18), C20(H20)
2.c Idealised Me refined as rotating group:
 C13(H13A,H13B,H13C), C14(H14A,H14B,H14C), C15(H15A,H15B,H15C), C22(H22A,H22B,
 H22C), C23(H23A,H23B,H23C), C24(H24A,H24B,H24C)
;
_olex2_submission_special_instructions 'No special instructions were received'

loop_
_space_group_symop_operation_xyz
'x, y, z'
'-x+1/2, y+1/2, -z+1/2'
'-x, -y, -z'
'x-1/2, -y-1/2, z-1/2'

loop_
_atom_site_label
_atom_site_type_symbol
_atom_site_fract_x
_atom_site_fract_y
_atom_site_fract_z
_atom_site_U_iso_or_equiv
_atom_site_adp_type
_atom_site_occupancy
_atom_site_site_symmetry_order
_atom_site_calc_flag
_atom_site_refinement_flags_posn
In In 0.97802(2) 0.26654(2) 0.78969(2) 0.01436(5) Uani 1 1 d .
As As 0.88575(2) 0.33318(2) 0.63120(2) 0.01262(6) Uani 1 1 d .
Cl1 Cl 1.12745(4) 0.23282(6) 0.82843(4) 0.02352(14) Uani 1 1 d .
Cl2 Cl 0.91408(5) 0.10805(5) 0.79236(3) 0.02119(13) Uani 1 1 d .
Cl3 Cl 0.91921(5) 0.36550(6) 0.87252(3) 0.02428(14) Uani 1 1 d .
N N 0.97288(14) 0.34365(17) 0.70106(10) 0.0147(4) Uani 1 1 d .
C1 C 1.03241(16) 0.4212(2) 0.69498(13) 0.0152(5) Uani 1 1 d .
C2 C 1.08106(18) 0.4616(2) 0.75075(14) 0.0197(5) Uani 1 1 d .
H2 H 1.073412 0.435434 0.793140 0.024 Uiso 1 1 calc R
C3 C 1.13963(19) 0.5385(2) 0.74524(16) 0.0230(6) Uani 1 1 d .
H3 H 1.172704 0.562783 0.783684 0.028 Uiso 1 1 calc R
C4 C 1.15101(19) 0.5807(2) 0.68451(16) 0.0234(6) Uani 1 1 d .
H4 H 1.190512 0.634464 0.681065 0.028 Uiso 1 1 calc R
C5 C 1.10339(19) 0.5427(2) 0.62908(15) 0.0226(6) Uani 1 1 d .
H5 H 1.109650 0.571609 0.587239 0.027 Uiso 1 1 calc R
C6 C 1.04690(19) 0.4634(2) 0.63338(14) 0.0198(5) Uani 1 1 d .
H6 H 1.017276 0.436845 0.594227 0.024 Uiso 1 1 calc R
C7 C 0.92931(16) 0.2387(2) 0.56765(12) 0.0141(5) Uani 1 1 d .
C8 C 0.88169(17) 0.2423(2) 0.50455(12) 0.0160(5) Uani 1 1 d .
C9 C 0.91336(18) 0.1937(2) 0.45116(12) 0.0184(5) Uani 1 1 d .
H9 H 0.881088 0.197680 0.409058 0.022 Uiso 1 1 calc R
C10 C 0.99055(19) 0.1401(2) 0.45812(13) 0.0185(5) Uani 1 1 d .
C11 C 1.03519(18) 0.1336(2) 0.52076(13) 0.0176(5) Uani 1 1 d .
H11 H 1.087339 0.095009 0.526444 0.021 Uiso 1 1 calc R
C12 C 1.00647(17) 0.1816(2) 0.57550(12) 0.0145(5) Uani 1 1 d .
C13 C 1.05820(18) 0.1658(2) 0.64137(13) 0.0192(5) Uani 1 1 d .
H13A H 1.086497 0.228019 0.656253 0.029 Uiso 1 1 calc GR
H13B H 1.103245 0.115059 0.637035 0.029 Uiso 1 1 calc GR
H13C H 1.018487 0.143897 0.673640 0.029 Uiso 1 1 calc GR
C14 C 1.0256(2) 0.0895(2) 0.39997(14) 0.0261(6) Uani 1 1 d .
H14A H 1.054911 0.138366 0.373932 0.039 Uiso 1 1 calc GR
H14B H 0.976881 0.059017 0.372422 0.039 Uiso 1 1 calc GR
H14C H 1.067858 0.038179 0.415746 0.039 Uiso 1 1 calc GR
C15 C 0.79465(18) 0.2947(2) 0.49371(13) 0.0211(5) Uani 1 1 d .
H15A H 0.754218 0.267769 0.523856 0.032 Uiso 1 1 calc GR
H15B H 0.769890 0.284777 0.448047 0.032 Uiso 1 1 calc GR
H15C H 0.803117 0.365710 0.502158 0.032 Uiso 1 1 calc GR
C16 C 0.79135(16) 0.2689(2) 0.67455(12) 0.0133(4) Uani 1 1 d .
C17 C 0.74617(17) 0.3364(2) 0.71224(12) 0.0157(5) Uani 1 1 d .
C18 C 0.66905(18) 0.3070(2) 0.73823(13) 0.0189(5) Uani 1 1 d .
H18 H 0.640775 0.351650 0.765516 0.023 Uiso 1 1 calc R
C19 C 0.63280(17) 0.2148(2) 0.72533(13) 0.0187(5) Uani 1 1 d .
C20 C 0.67711(18) 0.1489(2) 0.68746(13) 0.0183(5) Uani 1 1 d .
H20 H 0.652261 0.085440 0.677901 0.022 Uiso 1 1 calc R
C21 C 0.75685(17) 0.1732(2) 0.66310(12) 0.0145(5) Uani 1 1 d .
C22 C 0.80070(19) 0.0932(2) 0.62668(14) 0.0193(5) Uani 1 1 d .
H22A H 0.800062 0.111405 0.580040 0.029 Uiso 1 1 calc GR
H22B H 0.769013 0.030648 0.630560 0.029 Uiso 1 1 calc GR
H22C H 0.861649 0.085371 0.645663 0.029 Uiso 1 1 calc GR
C23 C 0.54534(18) 0.1867(3) 0.74853(16) 0.0261(6) Uani 1 1 d .
H23A H 0.533084 0.228970 0.785710 0.039 Uiso 1 1 calc GR
H23B H 0.547016 0.117182 0.762610 0.039 Uiso 1 1 calc GR
H23C H 0.499008 0.195465 0.712379 0.039 Uiso 1 1 calc GR
C24 C 0.77593(19) 0.4416(2) 0.72391(14) 0.0213(6) Uani 1 1 d .
H24A H 0.834848 0.442035 0.747488 0.032 Uiso 1 1 calc GR
H24B H 0.734854 0.475895 0.750378 0.032 Uiso 1 1 calc GR
H24C H 0.777473 0.475531 0.681474 0.032 Uiso 1 1 calc GR
O1 O 0.48058(14) 0.32346(18) 0.53720(10) 0.0248(5) Uani 1 1 d .
O2 O 0.35874(14) 0.14372(18) 0.56894(12) 0.0281(5) Uani 1 1 d .
O3 O 0.27223(15) 0.3311(2) 0.50015(11) 0.0324(6) Uani 1 1 d .
O4 O 0.34964(14) 0.34853(16) 0.64451(10) 0.0232(4) Uani 1 1 d .
C25 C 0.5176(2) 0.3421(2) 0.47575(14) 0.0240(6) Uani 1 1 d .
H25A H 0.472326 0.368663 0.442461 0.029 Uiso 1 1 calc R
H25B H 0.541861 0.280366 0.458428 0.029 Uiso 1 1 calc R
C26 C 0.59001(18) 0.4175(2) 0.49144(14) 0.0215(6) Uani 1 1 d .
H26A H 0.569834 0.484955 0.478168 0.026 Uiso 1 1 calc R
H26B H 0.642607 0.401001 0.468613 0.026 Uiso 1 1 calc R
C27 C 0.6103(2) 0.4105(3) 0.56701(14) 0.0260(6) Uani 1 1 d .
H27A H 0.673571 0.397686 0.579045 0.031 Uiso 1 1 calc R
H27B H 0.593354 0.472256 0.588827 0.031 Uiso 1 1 calc R
C28 C 0.5549(2) 0.3242(3) 0.58603(15) 0.0302(7) Uani 1 1 d .
H28A H 0.588225 0.261328 0.585137 0.036 Uiso 1 1 calc R
H28B H 0.535813 0.333690 0.630748 0.036 Uiso 1 1 calc R
C29 C 0.2743(2) 0.0985(3) 0.5548(2) 0.0383(9) Uani 1 1 d .
H29A H 0.249261 0.115372 0.509642 0.046 Uiso 1 1 calc R
H29B H 0.233154 0.121214 0.586536 0.046 Uiso 1 1 calc R
C30 C 0.2896(2) -0.0108(3) 0.56126(17) 0.0356(8) Uani 1 1 d .
H30A H 0.243549 -0.048779 0.534654 0.043 Uiso 1 1 calc R
H30B H 0.291755 -0.032433 0.607831 0.043 Uiso 1 1 calc R
C31 C 0.3781(2) -0.0215(3) 0.53441(18) 0.0343(8) Uani 1 1 d .
H31A H 0.409048 -0.081879 0.551769 0.041 Uiso 1 1 calc R
H31B H 0.372127 -0.023908 0.485607 0.041 Uiso 1 1 calc R
C32 C 0.4254(2) 0.0710(3) 0.55945(17) 0.0286(7) Uani 1 1 d .
H32A H 0.461042 0.057494 0.601601 0.034 Uiso 1 1 calc R
H32B H 0.464891 0.095072 0.526987 0.034 Uiso 1 1 calc R
C33 C 0.1933(2) 0.3664(3) 0.52528(16) 0.0347(8) Uani 1 1 d .
H33A H 0.205296 0.427515 0.551481 0.042 Uiso 1 1 calc R
H33B H 0.169273 0.315721 0.553837 0.042 Uiso 1 1 calc R
C34 C 0.1290(2) 0.3873(3) 0.46626(18) 0.0367(8) Uani 1 1 d .
H34A H 0.069931 0.361132 0.472939 0.044 Uiso 1 1 calc R
H34B H 0.124431 0.459360 0.457443 0.044 Uiso 1 1 calc R
C35 C 0.1675(3) 0.3343(4) 0.41100(19) 0.0526(12) Uani 1 1 d .
H35A H 0.144763 0.265717 0.406666 0.063 Uiso 1 1 calc R
H35B H 0.153166 0.369471 0.368681 0.063 Uiso 1 1 calc R
C36 C 0.2626(3) 0.3345(4) 0.42935(17) 0.0457(10) Uani 1 1 d .
H36A H 0.290582 0.276080 0.410618 0.055 Uiso 1 1 calc R
H36B H 0.289839 0.395303 0.413177 0.055 Uiso 1 1 calc R
C37 C 0.3695(2) 0.4502(2) 0.66080(14) 0.0244(6) Uani 1 1 d .
H37A H 0.321909 0.494307 0.641788 0.029 Uiso 1 1 calc R
H37B H 0.425350 0.470450 0.643599 0.029 Uiso 1 1 calc R
C38 C 0.3774(2) 0.4554(3) 0.73627(15) 0.0313(7) Uani 1 1 d .
H38A H 0.347923 0.515341 0.751538 0.038 Uiso 1 1 calc R
H38B H 0.439863 0.456277 0.754294 0.038 Uiso 1 1 calc R
C39 C 0.3313(2) 0.3609(3) 0.75748(14) 0.0254(6) Uani 1 1 d .
H39A H 0.373841 0.315009 0.781175 0.030 Uiso 1 1 calc R
H39B H 0.284475 0.376988 0.786264 0.030 Uiso 1 1 calc R
C40 C 0.2929(2) 0.3163(2) 0.69264(14) 0.0250(6) Uani 1 1 d .
H40A H 0.291995 0.243110 0.695355 0.030 Uiso 1 1 calc R
H40B H 0.232135 0.340330 0.681224 0.030 Uiso 1 1 calc R
Li Li 0.3670(4) 0.2858(4) 0.5599(3) 0.0267(11) Uani 1 1 d .

loop_
_atom_site_aniso_label
_atom_site_aniso_U_11
_atom_site_aniso_U_22
_atom_site_aniso_U_33
_atom_site_aniso_U_23
_atom_site_aniso_U_13
_atom_site_aniso_U_12
In 0.01698(8) 0.01454(9) 0.01143(7) 0.00096(7) 0.00062(5) -0.00055(7)
As 0.01454(12) 0.01237(12) 0.01089(11) 0.00058(9) 0.00097(8) 0.00030(9)
Cl1 0.0189(3) 0.0261(4) 0.0247(3) 0.0048(3) -0.0028(2) 0.0016(3)
Cl2 0.0255(3) 0.0182(3) 0.0195(3) 0.0039(2) -0.0003(2) -0.0052(3)
Cl3 0.0301(4) 0.0259(4) 0.0172(3) -0.0045(3) 0.0040(2) 0.0026(3)
N 0.0166(10) 0.0165(11) 0.0103(9) 0.0002(8) -0.0026(7) -0.0036(8)
C1 0.0144(11) 0.0138(12) 0.0176(11) -0.0036(9) 0.0023(8) -0.0013(9)
C2 0.0217(13) 0.0168(14) 0.0199(12) 0.0004(10) -0.0015(10) -0.0015(10)
C3 0.0199(13) 0.0189(14) 0.0295(14) -0.0042(12) -0.0015(10) -0.0039(11)
C4 0.0206(13) 0.0161(14) 0.0340(15) 0.0000(12) 0.0052(11) -0.0041(11)
C5 0.0230(14) 0.0207(15) 0.0250(13) 0.0057(11) 0.0081(10) -0.0017(11)
C6 0.0218(13) 0.0202(14) 0.0180(12) 0.0010(10) 0.0045(9) -0.0005(11)
C7 0.0148(11) 0.0156(12) 0.0122(10) -0.0003(9) 0.0024(8) -0.0002(9)
C8 0.0179(12) 0.0166(13) 0.0137(10) 0.0013(9) 0.0019(8) -0.0009(10)
C9 0.0241(13) 0.0199(14) 0.0109(10) 0.0019(10) 0.0007(9) -0.0007(11)
C10 0.0241(13) 0.0162(13) 0.0158(11) -0.0012(10) 0.0057(9) -0.0030(11)
C11 0.0193(12) 0.0171(13) 0.0170(11) -0.0017(10) 0.0041(9) 0.0008(10)
C12 0.0166(11) 0.0143(13) 0.0124(10) 0.0026(9) 0.0007(8) 0.0000(9)
C13 0.0199(12) 0.0213(14) 0.0158(11) -0.0011(10) -0.0025(9) 0.0062(11)
C14 0.0365(17) 0.0253(16) 0.0175(12) -0.0049(11) 0.0079(11) 0.0025(13)
C15 0.0210(13) 0.0260(15) 0.0154(11) 0.0003(11) -0.0023(9) 0.0030(11)
C16 0.0125(10) 0.0158(12) 0.0114(9) 0.0012(9) -0.0001(8) 0.0001(9)
C17 0.0170(11) 0.0155(13) 0.0139(10) -0.0002(9) -0.0018(8) 0.0012(10)
C18 0.0190(12) 0.0235(15) 0.0144(11) -0.0004(10) 0.0017(9) 0.0028(11)
C19 0.0154(12) 0.0234(15) 0.0168(11) 0.0058(10) -0.0010(9) -0.0008(10)
C20 0.0193(12) 0.0181(14) 0.0169(11) 0.0045(10) -0.0021(9) -0.0027(10)
C21 0.0196(12) 0.0117(12) 0.0116(10) 0.0018(9) -0.0012(8) -0.0001(9)
C22 0.0239(13) 0.0144(13) 0.0197(12) -0.0018(10) 0.0030(10) -0.0012(10)
C23 0.0145(12) 0.0354(19) 0.0285(14) 0.0074(13) 0.0033(10) -0.0021(12)
C24 0.0205(13) 0.0195(14) 0.0236(13) -0.0070(11) 0.0005(10) 0.0006(11)
O1 0.0234(10) 0.0323(13) 0.0183(9) 0.0055(9) -0.0001(7) 0.0014(9)
O2 0.0191(10) 0.0264(12) 0.0389(13) -0.0047(10) 0.0037(9) 0.0003(9)
O3 0.0304(12) 0.0482(16) 0.0183(10) -0.0008(10) -0.0001(8) 0.0152(11)
O4 0.0310(11) 0.0223(11) 0.0163(9) -0.0003(8) 0.0029(8) -0.0018(9)
C25 0.0326(16) 0.0248(16) 0.0144(12) -0.0013(11) 0.0011(10) 0.0033(12)
C26 0.0199(13) 0.0260(15) 0.0183(12) 0.0017(11) 0.0008(9) 0.0063(11)
C27 0.0245(14) 0.0350(18) 0.0178(12) -0.0067(12) -0.0024(10) 0.0039(13)
C28 0.0254(15) 0.044(2) 0.0204(13) 0.0096(13) -0.0025(11) 0.0114(14)
C29 0.0217(15) 0.039(2) 0.055(2) -0.0112(18) 0.0061(14) -0.0035(15)
C30 0.043(2) 0.037(2) 0.0264(16) -0.0045(14) 0.0036(14) -0.0161(16)
C31 0.0407(19) 0.0280(18) 0.0335(17) -0.0037(14) -0.0005(14) 0.0067(15)
C32 0.0234(14) 0.0279(17) 0.0348(16) 0.0031(14) 0.0040(12) 0.0065(13)
C33 0.0309(17) 0.050(2) 0.0231(14) -0.0042(15) -0.0008(12) 0.0179(16)
C34 0.0317(17) 0.039(2) 0.0374(19) 0.0088(16) -0.0093(14) 0.0026(15)
C35 0.047(2) 0.084(4) 0.0247(17) 0.000(2) -0.0094(15) -0.012(2)
C36 0.046(2) 0.071(3) 0.0206(15) -0.0024(17) 0.0035(14) 0.005(2)
C37 0.0331(16) 0.0205(15) 0.0196(13) 0.0027(11) 0.0017(11) -0.0046(12)
C38 0.0394(18) 0.036(2) 0.0177(13) -0.0015(13) -0.0012(12) -0.0118(15)
C39 0.0277(15) 0.0312(17) 0.0172(12) 0.0016(12) 0.0023(10) -0.0015(13)
C40 0.0310(15) 0.0242(16) 0.0196(13) 0.0007(11) 0.0016(11) -0.0049(12)
Li 0.025(3) 0.032(3) 0.023(2) -0.003(2) 0.0017(19) 0.005(2)

loop_
_atom_type_symbol
_atom_type_description
_atom_type_scat_dispersion_real
_atom_type_scat_dispersion_imag
_atom_type_scat_source
C C 0.0033 0.0016 'International Tables Vol C Tables 4.2.6.8 and 6.1.1.4'
H H 0.0000 0.0000 'International Tables Vol C Tables 4.2.6.8 and 6.1.1.4'
As As 0.0499 2.0058 'International Tables Vol C Tables 4.2.6.8 and 6.1.1.4'
Cl Cl 0.1484 0.1585 'International Tables Vol C Tables 4.2.6.8 and 6.1.1.4'
In In -0.7276 1.3100 'International Tables Vol C Tables 4.2.6.8 and 6.1.1.4'
Li Li -0.0003 0.0001 'International Tables Vol C Tables 4.2.6.8 and 6.1.1.4'
N N 0.0061 0.0033 'International Tables Vol C Tables 4.2.6.8 and 6.1.1.4'
O O 0.0106 0.0060 'International Tables Vol C Tables 4.2.6.8 and 6.1.1.4'

loop_
_geom_angle_atom_site_label_1
_geom_angle_atom_site_label_2
_geom_angle_atom_site_label_3
_geom_angle
Cl1 In Cl3 106.46(3)
Cl2 In Cl1 101.83(3)
Cl2 In Cl3 107.92(3)
N In Cl1 109.89(6)
N In Cl2 119.51(6)
N In Cl3 110.27(7)
N As C7 106.81(10)
N As C16 101.13(10)
C16 As C7 108.39(11)
As N In 126.33(12)
C1 N In 118.60(16)
C1 N As 114.43(17)
N C1 C2 121.1(2)
N C1 C6 122.4(2)
C2 C1 C6 116.4(3)
C3 C2 C1 121.5(3)
C2 C3 C4 121.1(3)
C5 C4 C3 118.3(3)
C6 C5 C4 121.3(3)
C5 C6 C1 121.2(3)
C8 C7 As 113.29(19)
C12 C7 As 127.55(19)
C12 C7 C8 118.5(2)
C7 C8 C15 121.5(2)
C9 C8 C7 120.3(2)
C9 C8 C15 118.2(2)
C10 C9 C8 121.4(2)
C9 C10 C11 117.9(2)
C9 C10 C14 121.3(3)
C11 C10 C14 120.8(3)
C10 C11 C12 122.7(3)
C7 C12 C13 123.0(2)
C11 C12 C7 119.1(2)
C11 C12 C13 117.9(2)
C17 C16 As 112.1(2)
C21 C16 As 127.69(19)
C21 C16 C17 119.2(2)
C16 C17 C24 122.7(2)
C18 C17 C16 119.7(3)
C18 C17 C24 117.6(2)
C19 C18 C17 121.6(3)
C18 C19 C20 118.4(3)
C18 C19 C23 121.4(3)
C20 C19 C23 120.2(3)
C19 C20 C21 122.1(3)
C16 C21 C22 124.4(2)
C20 C21 C16 118.9(2)
C20 C21 C22 116.8(2)
C25 O1 Li 134.1(2)
C28 O1 C25 104.5(2)
C28 O1 Li 120.8(2)
C29 O2 C32 108.5(3)
C29 O2 Li 118.0(3)
C32 O2 Li 127.6(3)
C33 O3 C36 109.6(3)
C33 O3 Li 119.6(2)
C36 O3 Li 130.8(3)
C37 O4 Li 124.9(2)
C40 O4 C37 105.0(2)
C40 O4 Li 127.6(3)
O1 C25 C26 105.8(2)
C25 C26 C27 104.1(2)
C28 C27 C26 103.7(2)
O1 C28 C27 104.6(2)
O2 C29 C30 105.8(3)
C29 C30 C31 101.6(3)
C32 C31 C30 102.4(3)
O2 C32 C31 106.7(3)
O3 C33 C34 106.6(3)
C35 C34 C33 103.8(3)
C36 C35 C34 104.8(3)
O3 C36 C35 105.2(3)
O4 C37 C38 105.7(2)
C37 C38 C39 104.4(3)
C40 C39 C38 103.5(2)
O4 C40 C39 105.4(2)
O1 Li O2 110.9(3)
O1 Li O4 107.3(3)
O2 Li O4 109.2(3)
O3 Li O1 114.6(3)
O3 Li O2 109.1(3)
O3 Li O4 105.4(3)

loop_
_geom_bond_atom_site_label_1
_geom_bond_atom_site_label_2
_geom_bond_distance
In Cl1 2.3884(7)
In Cl2 2.3540(7)
In Cl3 2.3906(7)
In N 2.078(2)
As N 1.861(2)
As C7 1.976(3)
As C16 1.961(3)
N C1 1.400(3)
C1 C2 1.408(4)
C1 C6 1.414(4)
C2 C3 1.381(4)
C3 C4 1.387(4)
C4 C5 1.384(4)
C5 C6 1.382(4)
C7 C8 1.418(3)
C7 C12 1.404(4)
C8 C9 1.394(4)
C8 C15 1.504(4)
C9 C10 1.380(4)
C10 C11 1.392(4)
C10 C14 1.507(4)
C11 C12 1.394(4)
C12 C13 1.508(4)
C16 C17 1.412(4)
C16 C21 1.406(4)
C17 C18 1.393(4)
C17 C24 1.503(4)
C18 C19 1.377(4)
C19 C20 1.393(4)
C19 C23 1.506(4)
C20 C21 1.396(4)
C21 C22 1.502(4)
O1 C25 1.442(3)
O1 C28 1.438(4)
O1 Li 1.904(6)
O2 C29 1.432(4)
O2 C32 1.440(4)
O2 Li 1.932(7)
O3 C33 1.435(4)
O3 C36 1.436(4)
O3 Li 1.903(6)
O4 C37 1.438(4)
O4 C40 1.434(4)
O4 Li 1.960(6)
C25 C26 1.515(4)
C26 C27 1.544(4)
C27 C28 1.511(5)
C29 C30 1.497(6)
C30 C31 1.512(5)
C31 C32 1.508(5)
C33 C34 1.506(5)
C34 C35 1.498(6)
C35 C36 1.466(6)
C37 C38 1.532(4)
C38 C39 1.537(5)
C39 C40 1.519(4)
